data_7119005
loop_
_publ_author_name
'Jakob Blom'
'Tore Kiilerich Johansen'
'Frank Jensen'
'Karl Anker Jorgensen'

_publ_section_title
;
 Dynamic resolution of 2-cyclohexylidene acetaldehydes through
 organocatalytic dienamine [4+2] cycloaddition
;
_journal_name_full Chem.Commun.
_journal_page_first 7153
_journal_volume 52
_journal_year 2016
_chemical_absolute_configuration .
_chemical_formula_moiety 'C30 H27 N3 O4'
_chemical_formula_sum 'C30 H27 N3 O4'
_chemical_formula_weight 493.57
_space_group_crystal_system monoclinic
_space_group_IT_number 4
_space_group_name_Hall 'P 2yb'
_space_group_name_H-M_alt 'P 1 21 1'
_symmetry_Int_Tables_number 4
_symmetry_space_group_name_Hall 'P 2yb'
_symmetry_space_group_name_H-M 'P 1 21 1'
_audit_creation_date 2016-03-03
_audit_creation_method
;
Olex2 1.2
(compiled 2015.09.30 svn.r3233 for OlexSys, GUI svn.r5103)
;
_audit_update_record
;
2016-03-03 deposited with the CCDC.
2016-05-12 downloaded from the CCDC.
;
_cell_angle_alpha 90
_cell_angle_beta 99.955(8)
_cell_angle_gamma 90
_cell_formula_units_Z 4
_cell_length_a 12.983(3)
_cell_length_b 10.976(3)
_cell_length_c 16.961(4)
_cell_measurement_reflns_used 9865
_cell_measurement_temperature 100
_cell_measurement_theta_max 21.60
_cell_measurement_theta_min 2.25
_cell_volume 2380.6(10)
_computing_cell_refinement 'SAINT v8.34A (Bruker, 2013)'
_computing_data_reduction 'SAINT v8.34A (Bruker, 2013)'
_computing_molecular_graphics 'Olex2 (Dolomanov et al., 2009)'
_computing_publication_material 'Olex2 (Dolomanov et al., 2009)'
_computing_structure_refinement 'olex2.refine (Bourhis et al., 2015)'
_computing_structure_solution 'ShelXT (Sheldrick, 2015)'
_diffrn_ambient_temperature 100
_diffrn_detector 'Bruker APEX2 area detector'
_diffrn_detector_area_resol_mean 7.9
_diffrn_detector_type 'CCD area detector'
_diffrn_measured_fraction_theta_full 0.9814
_diffrn_measured_fraction_theta_max 0.9814
_diffrn_measurement_device 'three-circle diffractometer'
_diffrn_measurement_device_type 'Bruker APEX-II CCD'
_diffrn_measurement_method '\f and \w scans'
_diffrn_radiation_monochromator 'mirror optics'
_diffrn_radiation_probe x-ray
_diffrn_radiation_type 'Ag K\a'
_diffrn_radiation_wavelength 0.56086
_diffrn_reflns_av_R_equivalents 0.0841
_diffrn_reflns_av_unetI/netI 0.0819
_diffrn_reflns_limit_h_max 16
_diffrn_reflns_limit_h_min -15
_diffrn_reflns_limit_k_max 14
_diffrn_reflns_limit_k_min -14
_diffrn_reflns_limit_l_max 22
_diffrn_reflns_limit_l_min -22
_diffrn_reflns_number 34349
_diffrn_reflns_theta_full 21.6634
_diffrn_reflns_theta_max 21.66
_diffrn_reflns_theta_min 0.96
_diffrn_source 'microfocus sealed X-ray tube'
_diffrn_source_type 'Incoatec I\ms'
_diffrn_standards_number 0
_exptl_absorpt_coefficient_mu 0.058
_exptl_absorpt_correction_T_max 0.7447
_exptl_absorpt_correction_T_min 0.4988
_exptl_absorpt_correction_type multi-scan
_exptl_absorpt_process_details
;
SADABS-2012/1 (Bruker,2012) was used for absorption correction.
wR2(int) was 0.1494 before and 0.0718 after correction.
The Ratio of minimum to maximum transmission is 0.6698.
The \l/2 correction factor is 0.0015.
;
_exptl_crystal_colour 'clear light white'
_exptl_crystal_colour_lustre clear
_exptl_crystal_colour_modifier light
_exptl_crystal_colour_primary white
_exptl_crystal_density_diffrn 1.3770
_exptl_crystal_description block
_exptl_crystal_F_000 1040.1491
_exptl_crystal_size_max 0.36
_exptl_crystal_size_mid 0.28
_exptl_crystal_size_min 0.1
_refine_diff_density_max 0.3738
_refine_diff_density_min -0.3292
_refine_diff_density_rms 0.0696
_refine_ls_abs_structure_details 'Flack, H. D. (1983). Acta Cryst. A39, 876-881.'
_refine_ls_abs_structure_Flack 0.0(10)
_refine_ls_d_res_high 0.7597
_refine_ls_d_res_low 16.7058
_refine_ls_goodness_of_fit_ref 1.0081
_refine_ls_hydrogen_treatment constr
_refine_ls_matrix_type full
_refine_ls_number_constraints 94
_refine_ls_number_parameters 670
_refine_ls_number_reflns 11189
_refine_ls_number_restraints 0
_refine_ls_restrained_S_all 1.0081
_refine_ls_R_factor_all 0.0545
_refine_ls_R_factor_gt 0.0416
_refine_ls_shift/su_max 0.0000
_refine_ls_shift/su_mean 0.0000
_refine_ls_structure_factor_coef Fsqd
_refine_ls_weighting_details 'w=1/[\s^2^(Fo^2^)+(0.0519P)^2^] where P=(Fo^2^+2Fc^2^)/3'
_refine_ls_weighting_scheme calc
_refine_ls_wR_factor_gt 0.0920
_refine_ls_wR_factor_ref 0.1000
_reflns_Friedel_coverage 0.973
_reflns_limit_h_max 16
_reflns_limit_h_min -16
_reflns_limit_k_max 14
_reflns_limit_k_min -14
_reflns_limit_l_max 22
_reflns_limit_l_min -22
_reflns_number_gt 9472
_reflns_number_total 11189
_reflns_threshold_expression I>=2u(I)
_cod_data_source_file c6cc02019d2.cif
_cod_data_source_block 2016_02_17B
_cod_original_cell_volume 2380.6(9)
_cod_original_sg_symbol_Hall ' P 2yb'
_cod_database_code 7119005
_olex2_refinement_description
;
1. Fixed Uiso
 At 1.2 times of:
  All C(H) groups, All C(H,H) groups
 At 1.5 times of:
  All C(H,H,H) groups
2.a Ternary CH refined with riding coordinates:
 C00P(H00P), C019(H019), C01B(H01d), C01S(H1aa)
2.b Secondary CH2 refined with riding coordinates:
 C00X(H00a,H00b), C010(H01n,H01o), C017(H01a,H01b), C01J(H01e,H01f), C01N(H01u,
 H01v), C01O(H01y,H)
2.c Aromatic/amide H refined with riding coordinates:
 C00M(H00M), C00O(H00O), C00T(H00T), C00U(H00U), C00V(H00V), C00W(H00W),
 C00Z(H00Z), C012(H012), C013(H013), C014(H014), C016(H016), C018(H018),
 C01A(H01c), C01C(H01s), C01G(H01t), C01M(H01M), C01P(H01z), C01Q(H01),
 C01R(H0aa), C01U(H2aa), C01V(H3aa), C01W(H01W), C01X(H01X), C020(H020),
 C021(H021), C022(H022)
2.d Idealised Me refined as rotating group:
 C015(H01p,H01q,H01r), C01L(H01g,H01h,H01i), C01Y(H4aa,Ha,Hb), C01Z(H01j,H01k,
 H01l)
;
_olex2_submission_special_instructions 'No special instructions were received'

loop_
_space_group_symop_id
_space_group_symop_operation_xyz
1 x,y,z
2 -x,y+1/2,-z

loop_
_atom_site_label
_atom_site_type_symbol
_atom_site_fract_x
_atom_site_fract_y
_atom_site_fract_z
_atom_site_U_iso_or_equiv
_atom_site_adp_type
_atom_site_occupancy
_atom_site_refinement_flags_posn
O001 O 0.45830(10) 0.21703(10) 0.73667(8) 0.0211(3) Uani 1.000000 .
O002 O 0.16762(10) 0.84176(11) 1.01426(8) 0.0224(3) Uani 1.000000 .
O003 O 0.76980(10) 0.37481(11) 0.49389(8) 0.0252(3) Uani 1.000000 .
O004 O 0.36389(10) 0.46427(11) 0.78871(8) 0.0242(3) Uani 1.000000 .
O005 O 0.34781(10) 0.44469(11) 0.50973(8) 0.0234(3) Uani 1.000000 .
O006 O -0.02740(10) 0.52002(12) 0.68718(8) 0.0244(3) Uani 1.000000 .
O007 O 0.35193(10) 0.75072(11) 0.81571(8) 0.0249(3) Uani 1.000000 .
O008 O 0.47259(11) 0.68528(10) 0.50663(8) 0.0265(3) Uani 1.000000 .
N009 N 0.37308(11) 0.31121(11) 0.61932(9) 0.0160(3) Uani 1.000000 .
N00A N 0.54419(10) 0.33874(11) 0.65737(8) 0.0142(3) Uani 1.000000 .
N00B N 0.14051(11) 0.70104(12) 0.90958(8) 0.0155(3) Uani 1.000000 .
N00C N 0.50913(10) 0.40613(11) 0.58664(8) 0.0140(3) Uani 1.000000 .
N00D N 0.19739(11) 0.67485(11) 0.84682(8) 0.0159(3) Uani 1.000000 .
N00E N 0.27043(11) 0.83401(12) 0.91481(9) 0.0174(3) Uani 1.000000 .
C00F C 0.40251(13) 0.39508(13) 0.56576(10) 0.0158(3) Uani 1.000000 .
C00G C 0.45849(13) 0.28319(13) 0.67958(10) 0.0159(3) Uani 1.000000 .
C00H C 0.19083(13) 0.79580(14) 0.95526(10) 0.0168(3) Uani 1.000000 .
C00I C 0.34158(13) 0.93256(14) 0.93941(10) 0.0159(3) Uani 1.000000 .
C00J C 0.68999(13) 0.42538(14) 0.50295(10) 0.0175(3) Uani 1.000000 .
C00K C 0.28322(14) 0.75275(14) 0.85504(10) 0.0172(3) Uani 1.000000 .
C00L C 0.10142(13) 0.49087(13) 0.80480(10) 0.0150(3) Uani 1.000000 .
C00M C 0.55951(13) 0.59212(14) 0.65935(11) 0.0186(3) Uani 1.000000 .
H00M H 0.53392(13) 0.67312(14) 0.66014(11) 0.0223(4) Uiso 1.000000 R
C00N C 0.86055(13) 0.10221(14) 0.71862(10) 0.0176(3) Uani 1.000000 .
C00O C 0.52760(14) 0.52237(15) 0.43290(10) 0.0183(3) Uani 1.000000 .
H00O H 0.47936(14) 0.53762(15) 0.38507(10) 0.0220(4) Uiso 1.000000 R
C00P C 0.03073(12) 0.52715(14) 0.86772(10) 0.0150(3) Uani 1.000000 .
H00P H 0.00253(12) 0.44973(14) 0.88666(10) 0.0180(4) Uiso 1.000000 R
C00Q C 0.26951(14) 0.26412(14) 0.61497(10) 0.0172(3) Uani 1.000000 .
C00R C 0.06285(13) 0.53652(14) 0.71900(10) 0.0174(3) Uani 1.000000 .
C00S C -0.22169(13) 0.72098(13) 0.87373(11) 0.0164(3) Uani 1.000000 .
C00T C -0.39159(14) 0.87970(15) 0.82906(12) 0.0241(4) Uani 1.000000 .
H00T H -0.44846(14) 0.93430(15) 0.81443(12) 0.0289(4) Uiso 1.000000 R
C00U C 0.94545(14) 0.06894(15) 0.77667(11) 0.0198(3) Uani 1.000000 .
H00U H 0.96644(14) 0.12073(15) 0.82144(11) 0.0238(4) Uiso 1.000000 R
C00V C 0.83042(14) 0.02380(15) 0.65389(11) 0.0208(3) Uani 1.000000 .
H00V H 0.77190(14) 0.04358(15) 0.61409(11) 0.0250(4) Uiso 1.000000 R
C00W C -0.23521(14) 0.78344(15) 0.80188(11) 0.0208(3) Uani 1.000000 .
H00W H -0.18589(14) 0.77259(15) 0.76711(11) 0.0250(4) Uiso 1.000000 R
C00X C 0.76575(13) 0.28511(14) 0.64733(10) 0.0166(3) Uani 1.000000 .
H00a H 0.71108(13) 0.23441(14) 0.61496(10) 0.0200(4) Uiso 1.000000 R
H00b H 0.82442(13) 0.29346(14) 0.61740(10) 0.0200(4) Uiso 1.000000 R
C00Y C 0.21340(13) 0.54072(13) 0.83684(10) 0.0142(3) Uani 1.000000 .
C00Z C 0.39587(13) 0.93522(14) 1.01665(11) 0.0179(3) Uani 1.000000 .
H00Z H 0.38358(13) 0.87500(14) 1.05418(11) 0.0214(4) Uiso 1.000000 R
C010 C 0.03597(13) 0.61605(15) 1.00621(10) 0.0178(3) Uani 1.000000 .
H01n H 0.01200(13) 0.53893(15) 1.02731(10) 0.0213(4) Uiso 1.000000 R
H01o H 0.08108(13) 0.65839(15) 1.05090(10) 0.0213(4) Uiso 1.000000 R
C011 C 0.68080(13) 0.48841(13) 0.58186(10) 0.0147(3) Uani 1.000000 .
C012 C 0.18324(13) 0.32968(15) 0.57642(11) 0.0195(3) Uani 1.000000 .
H012 H 0.19253(13) 0.40730(15) 0.55388(11) 0.0235(4) Uiso 1.000000 R
C013 C 0.19508(13) 0.50891(14) 0.97125(10) 0.0177(3) Uani 1.000000 .
H013 H 0.21075(13) 0.47876(14) 1.02448(10) 0.0212(4) Uiso 1.000000 R
C014 C 0.25511(15) 0.15062(15) 0.64879(11) 0.0223(4) Uani 1.000000 .
H014 H 0.31348(15) 0.10635(15) 0.67601(11) 0.0268(4) Uiso 1.000000 R
C015 C 0.10656(13) 0.35091(13) 0.79609(11) 0.0185(3) Uani 1.000000 .
H01p H 0.0373(3) 0.31979(19) 0.7727(7) 0.0277(5) Uiso 1.000000 GR
H01q H 0.1567(8) 0.33011(14) 0.7612(6) 0.0277(5) Uiso 1.000000 GR
H01r H 0.1289(10) 0.31409(16) 0.84891(14) 0.0277(5) Uiso 1.000000 GR
C016 C 0.25428(13) 0.48618(14) 0.91745(11) 0.0184(3) Uani 1.000000 .
H016 H 0.31687(13) 0.43975(14) 0.92846(11) 0.0220(4) Uiso 1.000000 R
C017 C 0.66728(13) 0.33063(15) 0.78731(10) 0.0185(3) Uani 1.000000 .
H01a H 0.71957(13) 0.37942(15) 0.82348(10) 0.0222(4) Uiso 1.000000 R
H01b H 0.60627(13) 0.31854(15) 0.81431(10) 0.0222(4) Uiso 1.000000 R
C018 C 0.88598(16) -0.08341(15) 0.64751(12) 0.0256(4) Uani 1.000000 .
H018 H 0.86526(16) -0.13605(15) 0.60314(12) 0.0307(5) Uiso 1.000000 R
C019 C 0.72091(13) 0.41126(13) 0.65979(10) 0.0156(3) Uani 1.000000 .
H019 H 0.77872(13) 0.45923(13) 0.69220(10) 0.0187(4) Uiso 1.000000 R
C01A C 0.59355(13) 0.52888(15) 0.72470(11) 0.0194(3) Uani 1.000000 .
H01c H 0.59364(13) 0.56060(15) 0.77683(11) 0.0233(4) Uiso 1.000000 R
C01B C 0.80476(13) 0.22165(14) 0.72765(10) 0.0165(3) Uani 1.000000 .
H01d H 0.85689(13) 0.27736(14) 0.75968(10) 0.0198(4) Uiso 1.000000 R
C01C C -0.29633(13) 0.73820(16) 0.92251(11) 0.0208(4) Uani 1.000000 .
H01s H -0.28998(13) 0.69533(16) 0.97178(11) 0.0250(4) Uiso 1.000000 R
C01D C 0.28357(13) 0.52272(14) 0.77433(11) 0.0180(3) Uani 1.000000 .
C01E C 0.09979(13) 0.58702(14) 0.94174(10) 0.0155(3) Uani 1.000000 .
C01F C 0.63253(12) 0.40194(14) 0.71071(10) 0.0147(3) Uani 1.000000 .
C01G C -0.37976(14) 0.81691(16) 0.90035(12) 0.0242(4) Uani 1.000000 .
H01t H -0.42948(14) 0.82771(16) 0.93480(12) 0.0291(5) Uiso 1.000000 R
C01H C 0.13883(14) 0.58631(14) 0.67026(11) 0.0196(3) Uani 1.000000 .
C01I C 0.51569(13) 0.58775(14) 0.50613(11) 0.0180(3) Uani 1.000000 .
C01J C 0.71483(14) 0.20613(15) 0.77422(10) 0.0181(3) Uani 1.000000 .
H01e H 0.74099(14) 0.16743(15) 0.82658(10) 0.0217(4) Uiso 1.000000 R
H01f H 0.66060(14) 0.15251(15) 0.74400(10) 0.0217(4) Uiso 1.000000 R
C01K C 0.56508(13) 0.52385(13) 0.58359(10) 0.0160(3) Uani 1.000000 .
C01L C 0.74687(14) 0.60571(15) 0.58238(11) 0.0207(3) Uani 1.000000 .
H01g H 0.7187(7) 0.6558(6) 0.5358(4) 0.0311(5) Uiso 1.000000 GR
H01h H 0.7442(9) 0.6517(6) 0.6315(4) 0.0311(5) Uiso 1.000000 GR
H01i H 0.8195(3) 0.58394(15) 0.5802(8) 0.0311(5) Uiso 1.000000 GR
C01M C 1.00006(15) -0.03869(16) 0.77030(12) 0.0247(4) Uani 1.000000 .
H01M H 1.05726(15) -0.06030(16) 0.81076(12) 0.0296(5) Uiso 1.000000 R
C01N C -0.05889(13) 0.69567(15) 0.97575(10) 0.0187(3) Uani 1.000000 .
H01u H -0.10039(13) 0.70691(15) 1.01899(10) 0.0224(4) Uiso 1.000000 R
H01v H -0.03498(13) 0.77689(15) 0.96105(10) 0.0224(4) Uiso 1.000000 R
C01O C -0.06388(13) 0.60969(14) 0.83749(10) 0.0157(3) Uani 1.000000 .
H01y H -0.03875(13) 0.68691(14) 0.81735(10) 0.0189(4) Uiso 1.000000 R
H H -0.10933(13) 0.56902(14) 0.79223(10) 0.0189(4) Uiso 1.000000 R
C01P C 0.46911(14) 1.02727(16) 1.03926(11) 0.0217(4) Uani 1.000000 .
H01z H 0.50660(14) 1.03070(16) 1.09253(11) 0.0261(4) Uiso 1.000000 R
C01Q C -0.31952(14) 0.86196(15) 0.77930(12) 0.0245(4) Uani 1.000000 .
H01 H -0.32733(14) 0.90338(15) 0.72944(12) 0.0293(5) Uiso 1.000000 R
C01R C 0.35654(15) 1.02024(16) 0.88406(11) 0.0223(4) Uani 1.000000 .
H0aa H 0.31702(15) 1.01876(16) 0.83141(11) 0.0268(4) Uiso 1.000000 R
C01S C -0.12820(13) 0.63838(14) 0.90268(10) 0.0162(3) Uani 1.000000 .
H1aa H -0.15570(13) 0.55960(14) 0.92018(10) 0.0195(4) Uiso 1.000000 R
C01T C 0.60480(14) 0.44158(14) 0.43162(10) 0.0187(3) Uani 1.000000 .
C01U C 0.48676(15) 1.11309(16) 0.98394(12) 0.0256(4) Uani 1.000000 .
H2aa H 0.53803(15) 1.17443(16) 0.99894(12) 0.0307(5) Uiso 1.000000 R
C01V C 0.24127(14) 0.57404(14) 0.69553(11) 0.0201(4) Uani 1.000000 .
H3aa H 0.28828(14) 0.59923(14) 0.66156(11) 0.0241(4) Uiso 1.000000 R
C01W C 0.08330(15) 0.28044(17) 0.57121(11) 0.0254(4) Uani 1.000000 .
H01W H 0.02437(15) 0.32482(17) 0.54501(11) 0.0304(5) Uiso 1.000000 R
C01X C 0.97100(16) -0.11385(16) 0.70520(12) 0.0268(4) Uani 1.000000 .
H01X H 1.00922(16) -0.18634(16) 0.69995(12) 0.0321(5) Uiso 1.000000 R
C01Y C 0.09224(16) 0.63208(17) 0.58847(11) 0.0267(4) Uani 1.000000 .
H4aa H 0.0445(9) 0.6997(9) 0.59348(12) 0.0400(6) Uiso 1.000000 GR
Ha H 0.14821(18) 0.6604(12) 0.5609(3) 0.0400(6) Uiso 1.000000 GR
Hb H 0.0536(9) 0.5660(4) 0.5576(3) 0.0400(6) Uiso 1.000000 GR
C01Z C 0.61917(15) 0.37175(15) 0.35892(11) 0.0232(4) Uani 1.000000 .
H01j H 0.6179(10) 0.28426(15) 0.3702(3) 0.0347(6) Uiso 1.000000 GR
H01k H 0.5625(6) 0.3917(9) 0.3147(2) 0.0347(6) Uiso 1.000000 GR
H01l H 0.6865(5) 0.3934(9) 0.3440(5) 0.0347(6) Uiso 1.000000 GR
C020 C 0.43098(16) 1.11112(16) 0.90710(12) 0.0260(4) Uani 1.000000 .
H020 H 0.44315(16) 1.17163(16) 0.86973(12) 0.0312(5) Uiso 1.000000 R
C021 C 0.15517(16) 0.10312(16) 0.64233(12) 0.0278(4) Uani 1.000000 .
H021 H 0.14548(16) 0.02538(16) 0.66456(12) 0.0334(5) Uiso 1.000000 R
C022 C 0.06929(15) 0.16731(18) 0.60395(12) 0.0284(4) Uani 1.000000 .
H022 H 0.00106(15) 0.13400(18) 0.60007(12) 0.0341(5) Uiso 1.000000 R

loop_
_atom_site_aniso_label
_atom_site_aniso_U_11
_atom_site_aniso_U_22
_atom_site_aniso_U_33
_atom_site_aniso_U_12
_atom_site_aniso_U_13
_atom_site_aniso_U_23
O001 0.0238(6) 0.0222(6) 0.0189(6) -0.0005(5) 0.0085(5) 0.0057(5)
O002 0.0242(6) 0.0242(6) 0.0208(6) -0.0047(5) 0.0092(5) -0.0094(5)
O003 0.0265(7) 0.0310(6) 0.0202(6) 0.0094(5) 0.0095(5) 0.0052(5)
O004 0.0169(6) 0.0307(6) 0.0251(7) 0.0017(5) 0.0043(5) -0.0066(6)
O005 0.0190(6) 0.0285(6) 0.0216(7) 0.0001(5) 0.0008(5) 0.0086(5)
O006 0.0180(7) 0.0364(7) 0.0176(6) 0.0055(5) 0.0001(5) -0.0045(6)
O007 0.0273(7) 0.0269(6) 0.0237(7) -0.0090(5) 0.0137(6) -0.0086(5)
O008 0.0351(8) 0.0171(5) 0.0277(7) 0.0060(5) 0.0068(6) 0.0065(5)
N009 0.0168(7) 0.0152(6) 0.0166(7) -0.0007(5) 0.0048(6) -0.0002(5)
N00A 0.0173(7) 0.0148(6) 0.0105(6) 0.0009(5) 0.0021(5) 0.0031(5)
N00B 0.0170(7) 0.0165(6) 0.0138(7) -0.0016(5) 0.0048(6) -0.0035(5)
N00C 0.0179(7) 0.0118(6) 0.0124(7) 0.0000(5) 0.0031(5) 0.0030(5)
N00D 0.0177(7) 0.0158(6) 0.0156(7) -0.0026(5) 0.0068(6) -0.0032(5)
N00E 0.0207(7) 0.0176(6) 0.0148(7) -0.0033(5) 0.0056(6) -0.0040(5)
C00F 0.0173(8) 0.0139(7) 0.0176(8) -0.0004(6) 0.0071(6) -0.0021(6)
C00G 0.0205(8) 0.0139(6) 0.0149(8) 0.0014(6) 0.0077(6) -0.0024(6)
C00H 0.0162(8) 0.0170(7) 0.0169(8) -0.0002(6) 0.0017(7) -0.0017(6)
C00I 0.0175(8) 0.0155(7) 0.0153(8) -0.0018(6) 0.0043(6) -0.0026(6)
C00J 0.0208(9) 0.0157(7) 0.0173(8) -0.0017(6) 0.0071(7) 0.0035(6)
C00K 0.0198(8) 0.0173(7) 0.0143(8) -0.0023(6) 0.0025(7) -0.0012(6)
C00L 0.0147(8) 0.0146(7) 0.0154(8) 0.0000(5) 0.0020(6) -0.0010(6)
C00M 0.0190(8) 0.0131(7) 0.0241(9) 0.0010(6) 0.0048(7) -0.0034(6)
C00N 0.0194(8) 0.0169(7) 0.0179(8) -0.0001(6) 0.0072(7) 0.0032(6)
C00O 0.0190(8) 0.0198(7) 0.0154(8) -0.0039(6) 0.0008(7) 0.0040(6)
C00P 0.0149(8) 0.0146(6) 0.0160(8) -0.0014(6) 0.0042(6) -0.0008(6)
C00Q 0.0190(8) 0.0197(7) 0.0150(8) -0.0040(6) 0.0090(7) -0.0071(6)
C00R 0.0213(9) 0.0161(7) 0.0152(8) 0.0046(6) 0.0044(7) -0.0030(6)
C00S 0.0138(8) 0.0141(6) 0.0213(9) -0.0033(5) 0.0029(7) -0.0033(6)
C00T 0.0177(9) 0.0220(8) 0.0316(10) 0.0016(6) 0.0014(8) -0.0042(8)
C00U 0.0218(9) 0.0209(7) 0.0174(8) 0.0011(6) 0.0053(7) 0.0030(7)
C00V 0.0253(9) 0.0191(7) 0.0187(8) -0.0039(6) 0.0053(7) 0.0025(7)
C00W 0.0187(9) 0.0220(8) 0.0236(9) -0.0025(6) 0.0086(7) -0.0001(7)
C00X 0.0171(8) 0.0175(7) 0.0162(8) 0.0008(6) 0.0055(7) 0.0027(6)
C00Y 0.0153(8) 0.0135(6) 0.0140(8) -0.0005(6) 0.0028(6) -0.0035(6)
C00Z 0.0180(8) 0.0185(7) 0.0174(8) 0.0034(6) 0.0036(7) 0.0017(6)
C010 0.0195(8) 0.0216(7) 0.0130(8) -0.0032(6) 0.0052(7) 0.0004(6)
C011 0.0155(8) 0.0132(6) 0.0150(8) -0.0009(5) 0.0018(6) 0.0028(6)
C012 0.0201(9) 0.0220(7) 0.0176(8) -0.0017(6) 0.0064(7) -0.0068(7)
C013 0.0164(8) 0.0189(7) 0.0167(8) -0.0003(6) -0.0002(7) 0.0014(6)
C014 0.0269(10) 0.0190(7) 0.0245(9) -0.0023(6) 0.0138(8) -0.0040(7)
C015 0.0188(8) 0.0143(7) 0.0225(9) 0.0004(6) 0.0039(7) -0.0037(6)
C016 0.0162(8) 0.0189(7) 0.0187(8) 0.0005(6) -0.0004(7) -0.0002(6)
C017 0.0202(9) 0.0236(8) 0.0115(8) 0.0013(6) 0.0024(6) 0.0012(6)
C018 0.0386(11) 0.0177(8) 0.0243(10) -0.0040(7) 0.0159(8) -0.0023(7)
C019 0.0180(8) 0.0155(7) 0.0137(8) -0.0014(6) 0.0036(6) 0.0010(6)
C01A 0.0232(9) 0.0171(7) 0.0194(8) -0.0008(6) 0.0075(7) -0.0045(7)
C01B 0.0185(8) 0.0151(7) 0.0157(8) 0.0002(6) 0.0020(7) 0.0011(6)
C01C 0.0176(9) 0.0253(8) 0.0203(9) -0.0029(6) 0.0053(7) -0.0027(7)
C01D 0.0171(8) 0.0185(7) 0.0197(8) -0.0045(6) 0.0065(7) -0.0073(7)
C01E 0.0167(8) 0.0158(7) 0.0139(8) -0.0003(6) 0.0028(6) 0.0012(6)
C01F 0.0143(8) 0.0169(7) 0.0129(7) -0.0010(6) 0.0023(6) -0.0015(6)
C01G 0.0174(9) 0.0306(9) 0.0262(10) 0.0004(7) 0.0080(7) -0.0071(8)
C01H 0.0266(9) 0.0162(7) 0.0172(8) -0.0000(6) 0.0074(7) -0.0046(6)
C01I 0.0170(8) 0.0162(7) 0.0205(8) -0.0038(6) 0.0023(7) 0.0041(6)
C01J 0.0199(8) 0.0203(7) 0.0143(8) 0.0023(6) 0.0037(7) 0.0035(6)
C01K 0.0183(8) 0.0111(6) 0.0187(8) -0.0013(6) 0.0038(6) 0.0024(6)
C01L 0.0201(9) 0.0201(7) 0.0213(9) -0.0052(6) 0.0015(7) 0.0045(7)
C01M 0.0257(9) 0.0243(8) 0.0256(9) 0.0071(7) 0.0086(8) 0.0095(7)
C01N 0.0178(8) 0.0233(8) 0.0162(8) -0.0015(6) 0.0065(7) -0.0034(7)
C01O 0.0149(8) 0.0171(7) 0.0151(8) -0.0010(6) 0.0026(6) -0.0009(6)
C01P 0.0156(8) 0.0296(8) 0.0187(9) 0.0006(7) -0.0004(7) -0.0057(7)
C01Q 0.0217(9) 0.0238(8) 0.0286(10) 0.0013(6) 0.0065(8) 0.0045(7)
C01R 0.0301(10) 0.0240(8) 0.0125(8) -0.0031(7) 0.0025(7) 0.0001(7)
C01S 0.0169(8) 0.0162(7) 0.0165(8) -0.0014(6) 0.0054(7) -0.0005(6)
C01T 0.0232(9) 0.0167(7) 0.0168(8) -0.0055(6) 0.0055(7) 0.0008(6)
C01U 0.0223(9) 0.0255(8) 0.0315(11) -0.0094(7) 0.0118(8) -0.0110(8)
C01V 0.0244(9) 0.0173(7) 0.0212(9) -0.0051(6) 0.0111(7) -0.0051(7)
C01W 0.0202(9) 0.0358(9) 0.0208(9) -0.0024(7) 0.0055(7) -0.0128(8)
C01X 0.0353(11) 0.0172(7) 0.0324(10) 0.0048(7) 0.0190(9) 0.0058(7)
C01Y 0.0348(11) 0.0267(8) 0.0192(9) 0.0075(7) 0.0065(8) 0.0047(7)
C01Z 0.0302(10) 0.0212(8) 0.0183(9) -0.0030(7) 0.0048(8) -0.0030(7)
C020 0.0349(11) 0.0230(8) 0.0232(9) -0.0084(7) 0.0135(8) 0.0001(7)
C021 0.0332(11) 0.0235(8) 0.0310(11) -0.0111(7) 0.0173(9) -0.0065(8)
C022 0.0244(10) 0.0374(10) 0.0271(10) -0.0147(8) 0.0143(8) -0.0130(9)

loop_
_atom_type_symbol
_atom_type_scat_dispersion_real
_atom_type_scat_dispersion_imag
_atom_type_scat_Cromer_Mann_a1
_atom_type_scat_Cromer_Mann_a2
_atom_type_scat_Cromer_Mann_a3
_atom_type_scat_Cromer_Mann_a4
_atom_type_scat_Cromer_Mann_b1
_atom_type_scat_Cromer_Mann_b2
_atom_type_scat_Cromer_Mann_b3
_atom_type_scat_Cromer_Mann_b4
_atom_type_scat_Cromer_Mann_c
_atom_type_scat_source
_atom_type_scat_dispersion_source
H 0.00000 0.00000 0.49300 0.32291 0.14019 0.04081 10.51090 26.12570 3.14236 57.79970 0.0030380000826 'International Tables Volume C Table 6.1.1.4 (pp. 500-502)' 'Henke, Gullikson and Davis, At. Data and Nucl. Data Tables, 1993, 54, 2'
C 0.00154 0.00092 2.31000 1.02000 1.58860 0.86500 20.84390 10.20750 0.56870 51.65120 0.215599998832 'International Tables Volume C Table 6.1.1.4 (pp. 500-502)' 'Henke, Gullikson and Davis, At. Data and Nucl. Data Tables, 1993, 54, 2'
O 0.00627 0.00358 3.04850 2.28680 1.54630 0.86700 13.27710 5.70110 0.32390 32.90890 0.250800013542 'International Tables Volume C Table 6.1.1.4 (pp. 500-502)' 'Henke, Gullikson and Davis, At. Data and Nucl. Data Tables, 1993, 54, 2'
N 0.00326 0.00188 12.21260 3.13220 2.01250 1.16630 0.00570 9.89330 28.99750 0.58260 -11.5290002823 'International Tables Volume C Table 6.1.1.4 (pp. 500-502)' 'Henke, Gullikson and Davis, At. Data and Nucl. Data Tables, 1993, 54, 2'

loop_
_geom_angle_atom_site_label_1
_geom_angle_atom_site_label_2
_geom_angle_atom_site_label_3
_geom_angle
_geom_angle_site_symmetry_1
_geom_angle_site_symmetry_3
C00G N009 C00F 110.37(13) . .
C00Q N009 C00F 124.52(14) . .
C00Q N009 C00G 125.07(14) . .
C00G N00A N00C 107.85(13) . .
C01F N00A N00C 111.67(11) . .
C01F N00A C00G 127.48(14) . .
C00H N00B N00D 108.22(13) . .
C01E N00B N00D 111.37(11) . .
C01E N00B C00H 125.69(13) . .
C00F N00C N00A 109.53(12) . .
C01K N00C N00A 113.32(12) . .
C01K N00C C00F 122.96(12) . .
C00K N00D N00B 108.08(12) . .
C00Y N00D N00B 112.44(12) . .
C00Y N00D C00K 119.33(13) . .
C00I N00E C00H 125.12(14) . .
C00K N00E C00H 111.03(13) . .
C00K N00E C00I 123.11(14) . .
N009 C00F O005 128.22(15) . .
N00C C00F O005 126.15(15) . .
N00C C00F N009 105.55(13) . .
N009 C00G O001 127.03(15) . .
N00A C00G O001 126.71(16) . .
N00A C00G N009 106.09(13) . .
N00B C00H O002 127.97(16) . .
N00E C00H O002 126.41(15) . .
N00E C00H N00B 105.45(14) . .
C00Z C00I N00E 119.34(14) . .
C01R C00I N00E 119.09(15) . .
C01R C00I C00Z 121.54(15) . .
C011 C00J O003 121.15(16) . .
C01T C00J O003 118.69(16) . .
C01T C00J C011 119.56(14) . .
N00D C00K O007 126.19(15) . .
N00E C00K O007 127.85(15) . .
N00E C00K N00D 105.91(14) . .
C00R C00L C00P 115.22(13) . .
C00Y C00L C00P 107.00(13) . .
C00Y C00L C00R 110.27(13) . .
C015 C00L C00P 110.85(13) . .
C015 C00L C00R 104.22(13) . .
C015 C00L C00Y 109.20(13) . .
C01A C00M H00M 123.25(10) . .
C01K C00M H00M 123.25(8) . .
C01K C00M C01A 113.50(14) . .
C00V C00N C00U 118.28(15) . .
C01B C00N C00U 119.19(15) . .
C01B C00N C00V 122.53(15) . .
C01I C00O H00O 119.13(9) . .
C01T C00O H00O 119.13(10) . .
C01T C00O C01I 121.74(16) . .
H00P C00P C00L 106.95(8) . .
C01E C00P C00L 109.36(13) . .
C01E C00P H00P 106.95(8) . .
C01O C00P C00L 116.59(14) . .
C01O C00P H00P 106.95(8) . .
C01O C00P C01E 109.58(12) . .
C012 C00Q N009 120.61(14) . .
C014 C00Q N009 119.48(16) . .
C014 C00Q C012 119.90(16) . .
C00L C00R O006 120.16(15) . .
C01H C00R O006 119.08(16) . .
C01H C00R C00L 120.25(14) . .
C01C C00S C00W 117.47(15) . .
C01S C00S C00W 123.42(15) . .
C01S C00S C01C 119.08(15) . .
C01G C00T H00T 120.57(10) . .
C01Q C00T H00T 120.57(11) . .
C01Q C00T C01G 118.86(16) . .
H00U C00U C00N 119.37(10) . .
C01M C00U C00N 121.26(17) . .
C01M C00U H00U 119.37(12) . .
H00V C00V C00N 119.91(10) . .
C018 C00V C00N 120.18(17) . .
C018 C00V H00V 119.91(11) . .
H00W C00W C00S 119.24(10) . .
C01Q C00W C00S 121.52(16) . .
C01Q C00W H00W 119.24(11) . .
H00b C00X H00a 108.0 . .
C019 C00X H00a 109.38(9) . .
C019 C00X H00b 109.38(8) . .
C01B C00X H00a 109.38(8) . .
C01B C00X H00b 109.38(9) . .
C01B C00X C019 111.27(13) . .
C00L C00Y N00D 104.15(12) . .
C016 C00Y N00D 108.80(13) . .
C016 C00Y C00L 109.78(13) . .
C01D C00Y N00D 108.45(12) . .
C01D C00Y C00L 110.17(13) . .
C01D C00Y C016 114.92(14) . .
H00Z C00Z C00I 120.35(9) . .
C01P C00Z C00I 119.31(15) . .
C01P C00Z H00Z 120.35(10) . .
H01o C010 H01n 107.8 . .
C01E C010 H01n 109.05(8) . .
C01E C010 H01o 109.05(9) . .
C01N C010 H01n 109.05(9) . .
C01N C010 H01o 109.05(9) . .
C01N C010 C01E 112.71(13) . .
C019 C011 C00J 115.16(12) . .
C01K C011 C00J 110.55(13) . .
C01K C011 C019 107.32(13) . .
C01L C011 C00J 104.74(13) . .
C01L C011 C019 109.83(13) . .
C01L C011 C01K 109.15(12) . .
H012 C012 C00Q 120.24(10) . .
C01W C012 C00Q 119.52(16) . .
C01W C012 H012 120.24(11) . .
C016 C013 H013 122.60(10) . .
C01E C013 H013 122.60(9) . .
C01E C013 C016 114.80(15) . .
H014 C014 C00Q 120.23(11) . .
C021 C014 C00Q 119.54(18) . .
C021 C014 H014 120.23(11) . .
H01p C015 C00L 109.5 . .
H01q C015 C00L 109.5 . .
H01q C015 H01p 109.5 . .
H01r C015 C00L 109.5 . .
H01r C015 H01p 109.5 . .
H01r C015 H01q 109.5 . .
C013 C016 C00Y 113.52(15) . .
H016 C016 C00Y 123.24(9) . .
H016 C016 C013 123.24(10) . .
H01b C017 H01a 107.7 . .
C01F C017 H01a 108.79(9) . .
C01F C017 H01b 108.79(9) . .
C01J C017 H01a 108.79(9) . .
C01J C017 H01b 108.79(9) . .
C01J C017 C01F 113.82(13) . .
H018 C018 C00V 119.70(11) . .
C01X C018 C00V 120.61(17) . .
C01X C018 H018 119.70(11) . .
C011 C019 C00X 116.58(13) . .
H019 C019 C00X 106.56(9) . .
H019 C019 C011 106.56(8) . .
C01F C019 C00X 110.61(12) . .
C01F C019 C011 109.38(13) . .
C01F C019 H019 106.56(8) . .
H01c C01A C00M 122.42(10) . .
C01F C01A C00M 115.16(15) . .
C01F C01A H01c 122.42(9) . .
C00X C01B C00N 113.08(13) . .
H01d C01B C00N 107.04(9) . .
H01d C01B C00X 107.04(8) . .
C01J C01B C00N 112.11(12) . .
C01J C01B C00X 110.17(13) . .
C01J C01B H01d 107.04(9) . .
H01s C01C C00S 119.49(10) . .
C01G C01C C00S 121.02(17) . .
C01G C01C H01s 119.49(11) . .
C00Y C01D O004 121.65(16) . .
C01V C01D O004 124.05(16) . .
C01V C01D C00Y 114.15(14) . .
C00P C01E N00B 104.44(12) . .
C010 C01E N00B 111.01(12) . .
C010 C01E C00P 111.11(13) . .
C013 C01E N00B 105.87(13) . .
C013 C01E C00P 110.53(13) . .
C013 C01E C010 113.39(14) . .
C017 C01F N00A 111.14(13) . .
C019 C01F N00A 104.82(13) . .
C019 C01F C017 111.79(13) . .
C01A C01F N00A 106.15(12) . .
C01A C01F C017 113.47(14) . .
C01A C01F C019 108.98(12) . .
C01C C01G C00T 120.89(17) . .
H01t C01G C00T 119.55(10) . .
H01t C01G C01C 119.55(11) . .
C01V C01H C00R 120.17(16) . .
C01Y C01H C00R 115.74(15) . .
C01Y C01H C01V 123.49(16) . .
C00O C01I O008 123.80(16) . .
C01K C01I O008 121.75(16) . .
C01K C01I C00O 114.43(14) . .
C01B C01J C017 109.80(13) . .
H01e C01J C017 109.71(9) . .
H01e C01J C01B 109.71(9) . .
H01f C01J C017 109.71(9) . .
H01f C01J C01B 109.71(9) . .
H01f C01J H01e 108.2 . .
C00M C01K N00C 107.94(13) . .
C011 C01K N00C 105.20(12) . .
C011 C01K C00M 109.30(13) . .
C01I C01K N00C 107.07(13) . .
C01I C01K C00M 115.58(13) . .
C01I C01K C011 111.17(14) . .
H01g C01L C011 109.5 . .
H01h C01L C011 109.5 . .
H01h C01L H01g 109.5 . .
H01i C01L C011 109.5 . .
H01i C01L H01g 109.5 . .
H01i C01L H01h 109.5 . .
H01M C01M C00U 120.07(12) . .
C01X C01M C00U 119.87(18) . .
C01X C01M H01M 120.07(11) . .
H01u C01N C010 109.35(9) . .
H01v C01N C010 109.35(9) . .
H01v C01N H01u 108.0 . .
C01S C01N C010 111.41(13) . .
C01S C01N H01u 109.35(9) . .
C01S C01N H01v 109.35(9) . .
H01y C01O C00P 109.08(8) . .
H C01O C00P 109.08(8) . .
H C01O H01y 107.8 . .
C01S C01O C00P 112.58(14) . .
C01S C01O H01y 109.08(8) . .
C01S C01O H 109.08(8) . .
H01z C01P C00Z 120.19(10) . .
C01U C01P C00Z 119.62(17) . .
C01U C01P H01z 120.19(11) . .
C00W C01Q C00T 120.21(17) . .
H01 C01Q C00T 119.89(11) . .
H01 C01Q C00W 119.89(11) . .
H0aa C01R C00I 120.68(10) . .
C020 C01R C00I 118.63(17) . .
C020 C01R H0aa 120.68(11) . .
C01N C01S C00S 109.82(13) . .
C01O C01S C00S 113.13(14) . .
C01O C01S C01N 110.56(13) . .
H1aa C01S C00S 107.71(8) . .
H1aa C01S C01N 107.71(9) . .
H1aa C01S C01O 107.71(8) . .
C00O C01T C00J 120.90(15) . .
C01Z C01T C00J 115.17(15) . .
C01Z C01T C00O 123.65(17) . .
H2aa C01U C01P 119.60(11) . .
C020 C01U C01P 120.80(16) . .
C020 C01U H2aa 119.60(10) . .
C01H C01V C01D 121.86(16) . .
H3aa C01V C01D 119.07(9) . .
H3aa C01V C01H 119.07(11) . .
H01W C01W C012 119.76(11) . .
C022 C01W C012 120.49(18) . .
C022 C01W H01W 119.76(12) . .
C01M C01X C018 119.78(16) . .
H01X C01X C018 120.11(11) . .
H01X C01X C01M 120.11(11) . .
H4aa C01Y C01H 109.5 . .
Ha C01Y C01H 109.5 . .
Ha C01Y H4aa 109.5 . .
Hb C01Y C01H 109.5 . .
Hb C01Y H4aa 109.5 . .
Hb C01Y Ha 109.5 . .
H01j C01Z C01T 109.5 . .
H01k C01Z C01T 109.5 . .
H01k C01Z H01j 109.5 . .
H01l C01Z C01T 109.5 . .
H01l C01Z H01j 109.5 . .
H01l C01Z H01k 109.5 . .
C01U C020 C01R 120.07(17) . .
H020 C020 C01R 119.96(11) . .
H020 C020 C01U 119.96(10) . .
H021 C021 C014 119.55(11) . .
C022 C021 C014 120.90(17) . .
C022 C021 H021 119.55(10) . .
C021 C022 C01W 119.63(17) . .
H022 C022 C01W 120.18(12) . .
H022 C022 C021 120.18(10) . .

loop_
_geom_bond_atom_site_label_1
_geom_bond_atom_site_label_2
_geom_bond_distance
_geom_bond_site_symmetry_2
O001 C00G 1.211(2) .
O002 C00H 1.205(2) .
O003 C00J 1.208(2) .
O004 C01D 1.213(2) .
O005 C00F 1.213(2) .
O006 C00R 1.216(2) .
O007 C00K 1.203(2) .
O008 C01I 1.209(2) .
N009 C00F 1.392(2) .
N009 C00G 1.406(2) .
N009 C00Q 1.430(2) .
N00A N00C 1.4160(18) .
N00A C00G 1.377(2) .
N00A C01F 1.502(2) .
N00B N00D 1.4258(19) .
N00B C00H 1.391(2) .
N00B C01E 1.498(2) .
N00C C00F 1.374(2) .
N00C C01K 1.4875(19) .
N00D C00K 1.392(2) .
N00D C00Y 1.5005(19) .
N00E C00H 1.400(2) .
N00E C00I 1.437(2) .
N00E C00K 1.382(2) .
C00I C00Z 1.377(2) .
C00I C01R 1.381(2) .
C00J C011 1.530(2) .
C00J C01T 1.502(2) .
C00L C00P 1.574(2) .
C00L C00R 1.539(2) .
C00L C00Y 1.560(2) .
C00L C015 1.546(2) .
C00M H00M 0.9500 .
C00M C01A 1.318(2) .
C00M C01K 1.500(2) .
C00N C00U 1.394(2) .
C00N C00V 1.397(2) .
C00N C01B 1.518(2) .
C00O H00O 0.9500 .
C00O C01I 1.466(2) .
C00O C01T 1.341(2) .
C00P H00P 1.0000 .
C00P C01E 1.556(2) .
C00P C01O 1.541(2) .
C00Q C012 1.395(3) .
C00Q C014 1.398(2) .
C00R C01H 1.496(2) .
C00S C00W 1.383(2) .
C00S C01C 1.392(2) .
C00S C01S 1.527(2) .
C00T H00T 0.9500 .
C00T C01G 1.377(3) .
C00T C01Q 1.378(3) .
C00U H00U 0.9500 .
C00U C01M 1.392(2) .
C00V H00V 0.9500 .
C00V C018 1.394(2) .
C00W H00W 0.9500 .
C00W C01Q 1.394(2) .
C00X H00a 0.9900 .
C00X H00b 0.9900 .
C00X C019 1.531(2) .
C00X C01B 1.536(2) .
C00Y C016 1.503(2) .
C00Y C01D 1.525(2) .
C00Z H00Z 0.9500 .
C00Z C01P 1.395(2) .
C010 H01n 0.9900 .
C010 H01o 0.9900 .
C010 C01E 1.516(2) .
C010 C01N 1.526(2) .
C011 C019 1.580(2) .
C011 C01K 1.557(2) .
C011 C01L 1.546(2) .
C012 H012 0.9500 .
C012 C01W 1.394(3) .
C013 H013 0.9500 .
C013 C016 1.315(2) .
C013 C01E 1.517(2) .
C014 H014 0.9500 .
C014 C021 1.385(3) .
C015 H01p 0.9800 .
C015 H01q 0.9800 .
C015 H01r 0.9800 .
C016 H016 0.9500 .
C017 H01a 0.9900 .
C017 H01b 0.9900 .
C017 C01F 1.517(2) .
C017 C01J 1.531(2) .
C018 H018 0.9500 .
C018 C01X 1.384(3) .
C019 H019 1.0000 .
C019 C01F 1.554(2) .
C01A H01c 0.9500 .
C01A C01F 1.515(2) .
C01B H01d 1.0000 .
C01B C01J 1.528(2) .
C01C H01s 0.9500 .
C01C C01G 1.386(3) .
C01D C01V 1.467(3) .
C01G H01t 0.9500 .
C01H C01V 1.332(3) .
C01H C01Y 1.501(3) .
C01I C01K 1.529(2) .
C01J H01e 0.9900 .
C01J H01f 0.9900 .
C01L H01g 0.9800 .
C01L H01h 0.9800 .
C01L H01i 0.9800 .
C01M H01M 0.9500 .
C01M C01X 1.378(3) .
C01N H01u 0.9900 .
C01N H01v 0.9900 .
C01N C01S 1.535(2) .
C01O H01y 0.9900 .
C01O H 0.9900 .
C01O C01S 1.529(2) .
C01P H01z 0.9500 .
C01P C01U 1.376(3) .
C01Q H01 0.9500 .
C01R H0aa 0.9500 .
C01R C020 1.397(2) .
C01S H1aa 1.0000 .
C01T C01Z 1.491(2) .
C01U H2aa 0.9500 .
C01U C020 1.377(3) .
C01V H3aa 0.9500 .
C01W H01W 0.9500 .
C01W C022 1.385(3) .
C01X H01X 0.9500 .
C01Y H4aa 0.9800 .
C01Y Ha 0.9800 .
C01Y Hb 0.9800 .
C01Z H01j 0.9800 .
C01Z H01k 0.9800 .
C01Z H01l 0.9800 .
C020 H020 0.9500 .
C021 H021 0.9500 .
C021 C022 1.383(3) .
C022 H022 0.9500 .
